data_2002031
loop_
_publ_author_name
'Deshayes, L.'
'Keller, N.'
'Lance, M.'
'Nierlich, M.'
'Vigner, D.'

_publ_section_title
;
 Complexes between uranyl nitrate and benzo-15-crown-5: structures of
 the (2/1) and (1/1) complexes of
 benzo-15-crown-5--diaquadinitratodioxouranium(VI)
;
_journal_issue 1
_journal_name_full 'Acta Crystallographica Section C'
_journal_page_first 16
_journal_page_last 19
_journal_paper_doi 10.1107/S0108270192004980
_journal_volume 49
_journal_year 1993
_chemical_formula_sum 'C14 H24 N2 O15'
_chemical_formula_weight 698.38
_space_group_IT_number 2
_space_group_name_Hall '-P 1'
_space_group_name_H-M_alt 'P -1'
_symmetry_cell_setting triclinic
_symmetry_space_group_name_H-M 'P -1'
_cell_angle_alpha 105.18(2)
_cell_angle_beta 82.42(2)
_cell_angle_gamma 110.08(2)
_cell_formula_units_Z 2
_cell_length_a 8.477(2)
_cell_length_b 8.809(2)
_cell_length_c 16.700(3)
_cell_volume 1129.2(5)
_diffrn_radiation_type Mo
_diffrn_radiation_wavelength 0.71073
_exptl_absorpt_coefficient_mu 6.886
_exptl_crystal_density_diffrn 2.05
_exptl_crystal_F_000 668
_cod_data_source_file du0322.cif
_cod_data_source_block du0322_structure_2_of_2
_cod_depositor_comments
;
 The y coordinate of atom 'C(2)' was changed from '.06080(10)' to
 '.6080(10)' after consulting the original publication.

 Antanas Vaitkus,
 2016-12-19
;
_cod_original_cell_volume 1129.0(10)
_cod_database_code 2002031

loop_
_space_group_symop_id
_space_group_symop_operation_xyz
1 x,y,z
2 -x,-y,-z

loop_
_atom_site_label
_atom_site_fract_x
_atom_site_fract_y
_atom_site_fract_z
_atom_site_attached_hydrogens
U .09654(6) .08350(5) .27603(3) 0
O(30) .1090(10) -.1970(10) .2650(6) 2
O(29) .1020(10) .3620(10) .2855(6) 2
O(21) .2600(10) .1190(10) .1992(6) 0
O(22) -.0670(10) .0570(10) .3541(6) 0
O(23) -.0840(10) -.1470(10) .1728(6) 0
O(24) -.1080(10) .0940(10) .1856(7) 0
O(25) -.2530(10) -.1190(10) .0945(7) 0
N(1) -.1520(10) -.0550(10) .1485(7) 0
O(26) .2930(10) .0560(10) .3674(8) 0
O(27) .2960(10) .3060(10) .3813(6) 0
O(28) .4580(10) .255(2) .4548(7) 0
N(2) .354(2) .2090(10) .4044(7) 0
O(3) -.0870(10) .5100(10) .8687(6) 0
O(6) -.3770(10) .4240(10) .7840(5) 0
O(9) -.2700(10) .2790(10) .6301(5) 0
O(12) .0650(10) .4440(10) .6095(5) 0
O(15) .1750(10) .4960(10) .7700(5) 0
C(1) .2060(10) .6000(10) .8505(8) 0
C(2) .067(2) .6080(10) .9015(8) 0
C(4) -.236(2) .544(2) .9125(9) 2
C(5) -.384(2) .411(2) .8697(9) 2
C(7) -.487(2) .277(2) .7330(10) 2
C(8) -.442(2) .278(2) .6437(9) 2
C(10) -.202(2) .296(2) .5470(10) 2
C(11) -.020(2) .304(2) .5456(9) 2
C(13) .230(2) .440(2) .6230(9) 2
C(14) .286(2) .561(2) .7050(9) 2
C(16) .367(2) .687(2) .8763(9) 1
C(17) .385(2) .786(2) .9580(10) 1
C(18) .251(2) .798(2) 1.0079(9) 1
C(19) .087(2) .708(2) .9822(9) 1

loop_
_geom_bond_atom_site_label_1
_geom_bond_atom_site_label_2
_geom_bond_distance
U O(21) 1.764(5)
U O(22) 1.770(5)
U O(23) 2.486(5)
U O(24) 2.484(6)
U O(26) 2.514(6)
U O(27) 2.548(5)
U O(29) 2.402(5)
U O(30) 2.466(5)
C(1) C(2) 1.370(10)
C(2) O(3) 1.381(8)
O(3) C(4) 1.460(10)
C(4) C(5) 1.500(10)
C(5) O(6) 1.460(10)
O(6) C(7) 1.440(10)
C(7) C(8) 1.500(10)
C(8) O(9) 1.450(10)
O(9) C(10) 1.450(10)
C(10) C(11) 1.520(10)
C(11) O(12) 1.440(10)
O(12) C(13) 1.463(9)
C(13) C(14) 1.520(10)
C(14) O(15) 1.441(9)
O(15) C(1) 1.415(8)
C(1) C(16) 1.380(10)
C(16) C(17) 1.400(10)
C(17) C(18) 1.340(10)
C(18) C(19) 1.400(10)
C(19) C(2) 1.400(10)
